data_1536304
loop_
_publ_author_name
'Deiseroth, H.J.'
'Reiner, C.'
'Schlosser, M.'
'Kienle, L.'

_publ_section_title
;
 M In3 S5 (M = Rb, Cs), a new structure type based on a joint ccp
 arrangement of S(2-) and M(+); structure, microstructure, and twinning
;
_journal_name_full 'Zeitschrift fuer Anorganische und Allgemeine Chemie'
_journal_page_first 1641
_journal_page_last 1647
_journal_volume 628
_journal_year 2002
_chemical_formula_sum 'In2.98 Rb0.88 S5'
_chemical_name_systematic 'Rb0.88 In2.98 S5'
_space_group_IT_number 10
_symmetry_space_group_name_Hall '-P 2y'
_symmetry_space_group_name_H-M 'P 1 2/m 1'
_cell_angle_alpha 90
_cell_angle_beta 112.456
_cell_angle_gamma 90
_cell_formula_units_Z 3
_cell_length_a 12.3718
_cell_length_b 3.77
_cell_length_c 15.3763
_cell_volume 662.795
_citation_journal_id_ASTM ZAACAB
_cod_data_source_file Deiseroth_ZAACAB_2002_557.cif
_cod_data_source_block In2.98Rb0.88S5
_cod_original_cell_volume 662.7953
_cod_database_code 1536304

loop_
_symmetry_equiv_pos_as_xyz
x,y,z
-x,y,-z
-x,-y,-z
x,-y,z

loop_
_atom_site_label
_atom_site_type_symbol
_atom_site_fract_x
_atom_site_fract_y
_atom_site_fract_z
_atom_site_occupancy
_atom_site_U_iso_or_equiv
In1 In+3 0.17543 0.5 0.16538 1 0.0
In3 In+3 0.4802 0 0.28568 1 0.0
S1 S-2 0.2693 0 0.1016 1 0.0
S6 S-2 0.873 0 0.3695 1 0.0
S7 S-2 0.3567 0.5 0.3212 1 0.0
In2 In+3 0.5 0.5 0.5 1 0.0
Rb2 Rb+1 0.1362 0.5 0.42726 0.858 0.0
S8 S-2 0 0.5 0 1 0.0
S3 S-2 0.0676 0 0.2183 1 0.0
In4 In+3 0.77494 0.5 0.2719 0.963 0.0
S2 S-2 0.5586 0.5 0.2125 1 0.0
S4 S-2 0.6171 0 0.4572 1 0.0
Rb1 Rb+1 0.5 0 0 0.91 0.0
S5 S-2 0.7679 0.5 0.1087 1 0.0
In5 In+3 0.88166 0 0.07211 1 0.0
